data_7041529
loop_
_publ_author_name
'Gao, Feng'
'Yang, Feng-Lei'
'Feng, Xiaowan'
'Xu, Huimin'
'Sun, Wang'
'Liu, Huan'
'Li, Xiu-Ling'

_publ_section_title
;
 Half-sandwich lanthanide crown ether complexes with the slow relaxation
 of magnetization and photoluminescence behaviors.
;
_journal_issue 4
_journal_name_full 'Dalton transactions (Cambridge, England : 2003)'
_journal_page_first 1317
_journal_page_last 1323
_journal_paper_doi 10.1039/c6dt04353d
_journal_volume 46
_journal_year 2017
_chemical_formula_sum 'C8 H16 Ho N3 O13'
_chemical_formula_weight 527.17
_space_group_crystal_system monoclinic
_space_group_IT_number 14
_space_group_name_Hall '-P 2ybc'
_space_group_name_H-M_alt 'P 1 21/c 1'
_symmetry_space_group_name_Hall '-P 2ybc'
_symmetry_space_group_name_H-M 'P 1 21/c 1'
_atom_sites_solution_hydrogens geom
_audit_creation_method SHELXL-2016/6
_audit_update_record
;
2016-12-02 deposited with the CCDC.
2016-12-21 downloaded from the CCDC.
;
_cell_angle_alpha 90
_cell_angle_beta 91.7000(10)
_cell_angle_gamma 90
_cell_formula_units_Z 4
_cell_length_a 11.9303(8)
_cell_length_b 8.4868(5)
_cell_length_c 15.0895(9)
_cell_measurement_reflns_used 5502
_cell_measurement_temperature 123(2)
_cell_measurement_theta_max 27.41
_cell_measurement_theta_min 2.75
_cell_volume 1527.14(16)
_computing_cell_refinement 'Bruker SMART'
_computing_data_collection 'Bruker SMART'
_computing_data_reduction 'Bruker SAINT'
_computing_molecular_graphics 'Bruker SHELXTL'
_computing_publication_material 'Bruker SHELXTL'
_computing_structure_refinement 'SHELXL-2016/6 (Sheldrick, 2016)'
_computing_structure_solution 'Bruker SHELXTL'
_diffrn_ambient_temperature 123(2)
_diffrn_measured_fraction_theta_full 0.996
_diffrn_measured_fraction_theta_max 0.984
_diffrn_measurement_device_type 'CCD area detector'
_diffrn_measurement_method 'phi and omega scans'
_diffrn_radiation_type MoK\a
_diffrn_radiation_wavelength 0.71073
_diffrn_reflns_av_R_equivalents 0.0201
_diffrn_reflns_av_unetI/netI 0.0243
_diffrn_reflns_Laue_measured_fraction_full 0.996
_diffrn_reflns_Laue_measured_fraction_max 0.984
_diffrn_reflns_limit_h_max 14
_diffrn_reflns_limit_h_min -15
_diffrn_reflns_limit_k_max 10
_diffrn_reflns_limit_k_min -10
_diffrn_reflns_limit_l_max 19
_diffrn_reflns_limit_l_min -17
_diffrn_reflns_number 8732
_diffrn_reflns_point_group_measured_fraction_full 0.996
_diffrn_reflns_point_group_measured_fraction_max 0.984
_diffrn_reflns_theta_full 25.242
_diffrn_reflns_theta_max 27.410
_diffrn_reflns_theta_min 2.754
_exptl_absorpt_coefficient_mu 5.260
_exptl_absorpt_correction_T_max 0.6489
_exptl_absorpt_correction_T_min 0.5709
_exptl_absorpt_correction_type multi-scan
_exptl_absorpt_process_details 'SADABS (Bruker, 2011)'
_exptl_crystal_colour yellow
_exptl_crystal_density_diffrn 2.293
_exptl_crystal_description block
_exptl_crystal_F_000 1024
_exptl_crystal_size_max 0.120
_exptl_crystal_size_mid 0.100
_exptl_crystal_size_min 0.090
_refine_diff_density_max 0.648
_refine_diff_density_min -0.781
_refine_diff_density_rms 0.095
_refine_ls_extinction_method none
_refine_ls_goodness_of_fit_ref 1.112
_refine_ls_hydrogen_treatment constr
_refine_ls_matrix_type full
_refine_ls_number_parameters 226
_refine_ls_number_reflns 3417
_refine_ls_number_restraints 0
_refine_ls_restrained_S_all 1.112
_refine_ls_R_factor_all 0.0230
_refine_ls_R_factor_gt 0.0205
_refine_ls_shift/su_max 0.001
_refine_ls_shift/su_mean 0.000
_refine_ls_structure_factor_coef Fsqd
_refine_ls_weighting_details 'w=1/[\s^2^(Fo^2^)+(0.0158P)^2^+1.2257P] where P=(Fo^2^+2Fc^2^)/3'
_refine_ls_weighting_scheme calc
_refine_ls_wR_factor_gt 0.0429
_refine_ls_wR_factor_ref 0.0437
_reflns_Friedel_coverage 0.000
_reflns_number_gt 3204
_reflns_number_total 3417
_reflns_threshold_expression 'I > 2\s(I)'
_cod_data_source_file c6dt04353d2.cif
_cod_data_source_block 3
_cod_depositor_comments 'Adding full bibliography for 7041526--7041529.cif.'
_cod_database_code 7041529
_shelx_shelxl_version_number 2016/6
_shelx_space_group_comment
;
The symmetry employed for this shelxl refinement is uniquely defined
by the following loop, which should always be used as a source of
symmetry information in preference to the above space-group names.
They are only intended as comments.
;
_shelx_estimated_absorpt_t_min 0.571
_shelx_estimated_absorpt_t_max 0.649

loop_
_space_group_symop_operation_xyz
'x, y, z'
'-x, y+1/2, -z+1/2'
'-x, -y, -z'
'x, -y-1/2, z-1/2'

loop_
_atom_site_label
_atom_site_type_symbol
_atom_site_fract_x
_atom_site_fract_y
_atom_site_fract_z
_atom_site_U_iso_or_equiv
_atom_site_adp_type
_atom_site_occupancy
_atom_site_site_symmetry_order
_atom_site_calc_flag
_atom_site_refinement_flags_posn
_atom_site_refinement_flags_adp
C1 C 0.0362(2) 0.1652(3) 0.0868(2) 0.0209(6) Uani 1 1 d . .
H1A H 0.001244 0.116711 0.138912 0.025 Uiso 1 1 calc R U
H1B H -0.020653 0.168261 0.037720 0.025 Uiso 1 1 calc R U
C2 C 0.0728(3) 0.3306(3) 0.1095(2) 0.0244(6) Uani 1 1 d . .
H2A H 0.006877 0.401214 0.111342 0.029 Uiso 1 1 calc R U
H2B H 0.111829 0.332612 0.168317 0.029 Uiso 1 1 calc R U
C3 C 0.1949(2) 0.5358(3) 0.0594(2) 0.0234(6) Uani 1 1 d . .
H3A H 0.208798 0.549898 0.123865 0.028 Uiso 1 1 calc R U
H3B H 0.142340 0.618877 0.038189 0.028 Uiso 1 1 calc R U
C4 C 0.3038(2) 0.5467(3) 0.0110(2) 0.0227(6) Uani 1 1 d . .
H4A H 0.287658 0.565091 -0.052891 0.027 Uiso 1 1 calc R U
H4B H 0.348200 0.636948 0.034340 0.027 Uiso 1 1 calc R U
C5 C 0.4158(2) 0.3796(4) 0.1107(2) 0.0231(6) Uani 1 1 d . .
H5A H 0.360687 0.405669 0.156199 0.028 Uiso 1 1 calc R U
H5B H 0.482879 0.446855 0.120247 0.028 Uiso 1 1 calc R U
C6 C 0.4472(2) 0.2087(3) 0.1158(2) 0.0214(6) Uani 1 1 d . .
H6A H 0.508327 0.186202 0.074696 0.026 Uiso 1 1 calc R U
H6B H 0.473987 0.182130 0.176746 0.026 Uiso 1 1 calc R U
C7 C 0.2850(2) 0.0694(4) 0.16757(18) 0.0220(6) Uani 1 1 d . .
H7A H 0.260127 0.163534 0.200377 0.026 Uiso 1 1 calc R U
H7B H 0.330695 0.002337 0.208375 0.026 Uiso 1 1 calc R U
C8 C 0.1861(2) -0.0204(3) 0.13077(19) 0.0218(6) Uani 1 1 d . .
H8A H 0.211319 -0.122420 0.106607 0.026 Uiso 1 1 calc R U
H8B H 0.133204 -0.042099 0.178571 0.026 Uiso 1 1 calc R U
Ho1 Ho 0.25577(2) 0.18624(2) -0.04718(2) 0.01561(5) Uani 1 1 d . .
N1 N 0.2524(2) -0.0946(3) -0.15186(17) 0.0239(5) Uani 1 1 d . .
N2 N 0.4634(2) 0.2246(3) -0.13418(16) 0.0206(5) Uani 1 1 d . .
N3 N 0.06847(19) 0.2905(3) -0.15433(16) 0.0196(5) Uani 1 1 d . .
O1 O 0.25030(16) -0.0929(2) -0.06655(13) 0.0231(4) Uani 1 1 d . .
O2 O 0.25575(17) 0.0399(2) -0.18858(14) 0.0259(5) Uani 1 1 d . .
O3 O 0.2525(2) -0.2168(3) -0.19358(16) 0.0377(6) Uani 1 1 d . .
O4 O 0.44668(16) 0.1183(2) -0.07606(13) 0.0226(4) Uani 1 1 d . .
O5 O 0.38141(16) 0.3155(2) -0.15184(14) 0.0224(4) Uani 1 1 d . .
O6 O 0.55302(17) 0.2382(3) -0.17065(15) 0.0302(5) Uani 1 1 d . .
O7 O 0.06490(16) 0.1674(2) -0.10601(13) 0.0221(4) Uani 1 1 d . .
O8 O 0.15990(16) 0.3685(2) -0.15027(13) 0.0215(4) Uani 1 1 d . .
O9 O -0.01078(17) 0.3313(3) -0.20205(14) 0.0281(5) Uani 1 1 d . .
O10 O 0.13011(15) 0.0709(2) 0.06101(12) 0.0180(4) Uani 1 1 d . .
O11 O 0.14776(16) 0.3819(2) 0.04158(13) 0.0206(4) Uani 1 1 d . .
O12 O 0.36738(16) 0.4036(2) 0.02239(13) 0.0201(4) Uani 1 1 d . .
O13 O 0.34926(15) 0.1153(2) 0.09194(12) 0.0186(4) Uani 1 1 d . .

loop_
_atom_site_aniso_label
_atom_site_aniso_U_11
_atom_site_aniso_U_22
_atom_site_aniso_U_33
_atom_site_aniso_U_23
_atom_site_aniso_U_13
_atom_site_aniso_U_12
C1 0.0170(13) 0.0261(16) 0.0199(15) -0.0021(12) 0.0060(11) -0.0011(11)
C2 0.0218(14) 0.0278(16) 0.0241(16) -0.0032(13) 0.0084(12) -0.0003(12)
C3 0.0245(15) 0.0178(14) 0.0278(16) -0.0037(12) 0.0006(12) -0.0005(12)
C4 0.0255(15) 0.0176(14) 0.0248(15) 0.0018(12) -0.0013(12) -0.0018(12)
C5 0.0210(14) 0.0252(15) 0.0229(15) -0.0037(13) -0.0046(11) -0.0030(12)
C6 0.0183(14) 0.0257(15) 0.0201(15) 0.0001(12) -0.0022(11) -0.0012(12)
C7 0.0236(14) 0.0273(15) 0.0150(14) 0.0018(12) 0.0005(11) 0.0014(12)
C8 0.0264(15) 0.0209(15) 0.0181(15) 0.0060(12) 0.0016(11) -0.0006(12)
Ho1 0.01517(7) 0.01794(7) 0.01378(7) -0.00009(5) 0.00115(4) 0.00007(5)
N1 0.0200(12) 0.0266(14) 0.0251(14) -0.0062(11) 0.0018(10) 0.0022(10)
N2 0.0186(12) 0.0259(13) 0.0174(12) -0.0014(10) 0.0018(9) 0.0000(10)
N3 0.0178(12) 0.0255(13) 0.0157(12) -0.0032(10) 0.0036(9) 0.0024(10)
O1 0.0281(11) 0.0226(11) 0.0188(11) -0.0015(8) 0.0042(8) 0.0006(9)
O2 0.0308(11) 0.0255(11) 0.0213(11) -0.0016(9) 0.0027(9) 0.0002(9)
O3 0.0483(15) 0.0266(13) 0.0386(15) -0.0187(11) 0.0045(12) 0.0002(11)
O4 0.0237(10) 0.0243(11) 0.0198(11) 0.0025(9) 0.0035(8) 0.0036(9)
O5 0.0189(10) 0.0275(11) 0.0210(11) 0.0050(9) 0.0010(8) 0.0031(9)
O6 0.0183(11) 0.0441(13) 0.0285(12) 0.0027(11) 0.0086(9) 0.0006(10)
O7 0.0216(10) 0.0250(11) 0.0197(11) 0.0029(9) -0.0003(8) -0.0031(8)
O8 0.0182(10) 0.0240(10) 0.0225(11) 0.0035(9) 0.0022(8) -0.0004(8)
O9 0.0215(11) 0.0394(13) 0.0230(11) 0.0015(10) -0.0056(9) 0.0090(9)
O10 0.0181(9) 0.0208(10) 0.0154(10) -0.0004(8) 0.0032(7) -0.0005(8)
O11 0.0221(10) 0.0185(10) 0.0216(11) -0.0032(8) 0.0054(8) -0.0031(8)
O12 0.0206(10) 0.0192(10) 0.0205(10) -0.0001(8) -0.0010(8) -0.0006(8)
O13 0.0178(9) 0.0232(10) 0.0149(10) 0.0003(8) -0.0003(7) -0.0018(8)

loop_
_atom_type_symbol
_atom_type_description
_atom_type_scat_dispersion_real
_atom_type_scat_dispersion_imag
_atom_type_scat_source
C C 0.0033 0.0016 'International Tables Vol C Tables 4.2.6.8 and 6.1.1.4'
H H 0.0000 0.0000 'International Tables Vol C Tables 4.2.6.8 and 6.1.1.4'
N N 0.0061 0.0033 'International Tables Vol C Tables 4.2.6.8 and 6.1.1.4'
O O 0.0106 0.0060 'International Tables Vol C Tables 4.2.6.8 and 6.1.1.4'
Ho Ho -0.2175 4.6783 'International Tables Vol C Tables 4.2.6.8 and 6.1.1.4'

loop_
_geom_angle_atom_site_label_1
_geom_angle_atom_site_label_2
_geom_angle_atom_site_label_3
_geom_angle
O10 C1 C2 110.9(2)
O10 C1 H1A 109.5
C2 C1 H1A 109.5
O10 C1 H1B 109.5
C2 C1 H1B 109.5
H1A C1 H1B 108.0
O11 C2 C1 107.5(2)
O11 C2 H2A 110.2
C1 C2 H2A 110.2
O11 C2 H2B 110.2
C1 C2 H2B 110.2
H2A C2 H2B 108.5
O11 C3 C4 107.5(2)
O11 C3 H3A 110.2
C4 C3 H3A 110.2
O11 C3 H3B 110.2
C4 C3 H3B 110.2
H3A C3 H3B 108.5
O12 C4 C3 110.4(2)
O12 C4 H4A 109.6
C3 C4 H4A 109.6
O12 C4 H4B 109.6
C3 C4 H4B 109.6
H4A C4 H4B 108.1
O12 C5 C6 106.0(2)
O12 C5 H5A 110.5
C6 C5 H5A 110.5
O12 C5 H5B 110.5
C6 C5 H5B 110.5
H5A C5 H5B 108.7
O13 C6 C5 108.5(2)
O13 C6 H6A 110.0
C5 C6 H6A 110.0
O13 C6 H6B 110.0
C5 C6 H6B 110.0
H6A C6 H6B 108.4
O13 C7 C8 105.9(2)
O13 C7 H7A 110.5
C8 C7 H7A 110.5
O13 C7 H7B 110.5
C8 C7 H7B 110.5
H7A C7 H7B 108.7
O10 C8 C7 109.7(2)
O10 C8 H8A 109.7
C7 C8 H8A 109.7
O10 C8 H8B 109.7
C7 C8 H8B 109.7
H8A C8 H8B 108.2
O1 Ho1 O4 76.25(7)
O1 Ho1 O13 82.52(7)
O4 Ho1 O13 71.52(7)
O1 Ho1 O7 82.39(7)
O4 Ho1 O7 143.43(7)
O13 Ho1 O7 134.73(6)
O1 Ho1 O8 122.52(7)
O4 Ho1 O8 117.59(7)
O13 Ho1 O8 154.15(7)
O7 Ho1 O8 52.72(6)
O1 Ho1 O10 70.76(6)
O4 Ho1 O10 128.80(7)
O13 Ho1 O10 66.36(6)
O7 Ho1 O10 68.37(6)
O8 Ho1 O10 113.03(6)
O1 Ho1 O5 112.19(7)
O4 Ho1 O5 52.62(7)
O13 Ho1 O5 113.09(6)
O7 Ho1 O5 112.15(7)
O8 Ho1 O5 66.07(6)
O10 Ho1 O5 177.01(6)
O1 Ho1 O2 52.83(7)
O4 Ho1 O2 72.44(7)
O13 Ho1 O2 127.73(7)
O7 Ho1 O2 71.00(7)
O8 Ho1 O2 77.35(7)
O10 Ho1 O2 112.96(7)
O5 Ho1 O2 69.80(7)
O1 Ho1 O12 143.07(6)
O4 Ho1 O12 75.88(7)
O13 Ho1 O12 65.92(6)
O7 Ho1 O12 133.49(6)
O8 Ho1 O12 91.93(7)
O10 Ho1 O12 110.18(6)
O5 Ho1 O12 67.23(7)
O2 Ho1 O12 136.36(7)
O1 Ho1 O11 135.10(6)
O4 Ho1 O11 139.40(7)
O13 Ho1 O11 86.13(6)
O7 Ho1 O11 75.40(7)
O8 Ho1 O11 71.60(7)
O10 Ho1 O11 64.90(6)
O5 Ho1 O11 112.24(7)
O2 Ho1 O11 143.73(7)
O12 Ho1 O11 64.01(6)
O1 Ho1 N2 94.47(7)
O4 Ho1 N2 26.36(7)
O13 Ho1 N2 92.48(7)
O7 Ho1 N2 131.09(7)
O8 Ho1 N2 91.78(7)
O10 Ho1 N2 155.08(7)
O5 Ho1 N2 26.26(7)
O2 Ho1 N2 68.78(7)
O12 Ho1 N2 69.44(7)
O11 Ho1 N2 129.42(7)
O1 Ho1 N1 26.53(7)
O4 Ho1 N1 72.40(7)
O13 Ho1 N1 105.67(7)
O7 Ho1 N1 75.23(7)
O8 Ho1 N1 100.19(7)
O10 Ho1 N1 92.07(7)
O5 Ho1 N1 90.90(7)
O2 Ho1 N1 26.30(7)
O12 Ho1 N1 148.15(7)
O11 Ho1 N1 147.83(6)
N2 Ho1 N1 80.76(7)
O3 N1 O2 122.8(3)
O3 N1 O1 121.9(3)
O2 N1 O1 115.3(2)
O3 N1 Ho1 177.6(2)
O2 N1 Ho1 59.43(13)
O1 N1 Ho1 55.85(13)
O6 N2 O5 121.9(2)
O6 N2 O4 122.1(2)
O5 N2 O4 116.0(2)
O6 N2 Ho1 178.7(2)
O5 N2 Ho1 59.44(13)
O4 N2 Ho1 56.56(12)
O9 N3 O7 122.1(2)
O9 N3 O8 121.8(2)
O7 N3 O8 116.1(2)
O9 N3 Ho1 177.91(19)
O7 N3 Ho1 57.46(12)
O8 N3 Ho1 58.72(13)
N1 O1 Ho1 97.63(16)
N1 O2 Ho1 94.27(15)
N2 O4 Ho1 97.08(15)
N2 O5 Ho1 94.30(15)
N3 O7 Ho1 96.21(15)
N3 O8 Ho1 94.88(15)
C1 O10 C8 116.4(2)
C1 O10 Ho1 117.01(16)
C8 O10 Ho1 114.69(15)
C3 O11 C2 112.7(2)
C3 O11 Ho1 119.59(16)
C2 O11 Ho1 121.05(16)
C4 O12 C5 115.0(2)
C4 O12 Ho1 107.54(15)
C5 O12 Ho1 118.47(16)
C7 O13 C6 113.2(2)
C7 O13 Ho1 120.61(15)
C6 O13 Ho1 115.27(16)

loop_
_geom_bond_atom_site_label_1
_geom_bond_atom_site_label_2
_geom_bond_distance
C1 O10 1.440(3)
C1 C2 1.506(4)
C1 H1A 0.9900
C1 H1B 0.9900
C2 O11 1.447(3)
C2 H2A 0.9900
C2 H2B 0.9900
C3 O11 1.443(3)
C3 C4 1.511(4)
C3 H3A 0.9900
C3 H3B 0.9900
C4 O12 1.440(3)
C4 H4A 0.9900
C4 H4B 0.9900
C5 O12 1.451(3)
C5 C6 1.499(4)
C5 H5A 0.9900
C5 H5B 0.9900
C6 O13 1.449(3)
C6 H6A 0.9900
C6 H6B 0.9900
C7 O13 1.447(3)
C7 C8 1.497(4)
C7 H7A 0.9900
C7 H7B 0.9900
C8 O10 1.454(3)
C8 H8A 0.9900
C8 H8B 0.9900
Ho1 O1 2.387(2)
Ho1 O4 2.4018(19)
Ho1 O13 2.4237(18)
Ho1 O7 2.4246(19)
Ho1 O8 2.452(2)
Ho1 O10 2.4528(18)
Ho1 O5 2.467(2)
Ho1 O2 2.469(2)
Ho1 O12 2.4890(19)
Ho1 O11 2.5130(19)
Ho1 N2 2.856(2)
Ho1 N1 2.859(2)
N1 O3 1.213(3)
N1 O2 1.271(3)
N1 O1 1.288(3)
N2 O6 1.222(3)
N2 O5 1.267(3)
N2 O4 1.278(3)
N3 O9 1.221(3)
N3 O7 1.276(3)
N3 O8 1.276(3)
